data_7050681
loop_
_publ_author_name
'Naskar, Jnan P.'
'Chowdhury, Shubhamoy'
'Drew, Michael G. B.'
'Datta, Dipankar'

_publ_section_title
;
 Chemistry of the copper(I)--water bond. Some new observations
;
_journal_issue 1
_journal_name_full 'New Journal of Chemistry'
_journal_page_first 170
_journal_paper_doi 10.1039/b105443k
_journal_volume 26
_journal_year 2002
_chemical_formula_sum 'C40 H28 Cl Cu N4 O4'
_chemical_formula_weight 727.65
_chemical_name_systematic
;
?
;
_space_group_IT_number 2
_symmetry_cell_setting triclinic
_symmetry_space_group_name_Hall '-P 1'
_symmetry_space_group_name_H-M 'P -1'
_atom_sites_solution_hydrogens geom
_atom_sites_solution_primary direct
_atom_sites_solution_secondary difmap
_audit_creation_method SHELXL-97
_cell_angle_alpha 78.445(10)
_cell_angle_beta 74.361(10)
_cell_angle_gamma 73.854(10)
_cell_formula_units_Z 2
_cell_length_a 11.052(14)
_cell_length_b 11.696(14)
_cell_length_c 14.049(17)
_cell_measurement_temperature 293(2)
_cell_volume 1664(4)
_computing_cell_refinement XDS
_computing_data_collection 'XDS (Kabsch, 1991)'
_computing_data_reduction XDS
_computing_molecular_graphics PLATON(Spek,1994)
_computing_structure_refinement 'SHELXL-93 (Sheldrick, 1993)'
_computing_structure_solution 'SHELXS-86 (Sheldrick, 1990)'
_diffrn_ambient_temperature 293(2)
_diffrn_measurement_device 'Marresearch Image Plate'
_diffrn_measurement_method '95 frames at 2^o intervals, counting time 2 min.'
_diffrn_radiation_monochromator graphite
_diffrn_radiation_source 'fine-focus sealed tube'
_diffrn_radiation_type MoK\a
_diffrn_radiation_wavelength 0.71073
_diffrn_reflns_av_R_equivalents 0.0000
_diffrn_reflns_av_sigmaI/netI 0.0629
_diffrn_reflns_limit_h_max 13
_diffrn_reflns_limit_h_min 0
_diffrn_reflns_limit_k_max 14
_diffrn_reflns_limit_k_min -13
_diffrn_reflns_limit_l_max 17
_diffrn_reflns_limit_l_min -15
_diffrn_reflns_number 5463
_diffrn_reflns_theta_max 25.90
_diffrn_reflns_theta_min 2.21
_exptl_absorpt_coefficient_mu 0.786
_exptl_absorpt_correction_T_max 1.000
_exptl_absorpt_correction_T_min 0.272
_exptl_absorpt_correction_type 'DIFABS(Walker and Stuart, 1983)'
_exptl_crystal_density_diffrn 1.452
_exptl_crystal_density_method 'not measured'
_exptl_crystal_F_000 748
_refine_diff_density_max 0.840
_refine_diff_density_min -1.069
_refine_diff_density_rms 0.118
_refine_ls_extinction_coef 0.0007(17)
_refine_ls_extinction_expression Fc^*^=kFc[1+0.001xFc^2^\l^3^/sin(2\q)]^-1/4^
_refine_ls_extinction_method SHELXL
_refine_ls_goodness_of_fit_ref 1.068
_refine_ls_hydrogen_treatment mixed
_refine_ls_matrix_type full
_refine_ls_number_parameters 445
_refine_ls_number_reflns 5463
_refine_ls_number_restraints 0
_refine_ls_restrained_S_all 1.068
_refine_ls_R_factor_all 0.1829
_refine_ls_R_factor_gt 0.1162
_refine_ls_shift/su_max 0.025
_refine_ls_shift/su_mean 0.001
_refine_ls_structure_factor_coef Fsqd
_refine_ls_weighting_details 'w=1/[\s^2^(Fo^2^)+(0.1744P)^2^+5.6707P] where P=(Fo^2^+2Fc^2^)/3'
_refine_ls_weighting_scheme calc
_refine_ls_wR_factor_gt 0.3027
_refine_ls_wR_factor_ref 0.3402
_reflns_number_gt 3383
_reflns_number_total 5463
_reflns_threshold_expression 2sigma(I)
_cod_data_source_file b105443k.txt
_cod_data_source_block 3a
_cod_depositor_comments
;
The following automatic conversions were performed:

'_refine_ls_weighting_scheme' value 'calc
w=1/[\s^2^(Fo^2^)+(0.1744P)^2^+5.6707P] where P=(Fo^2^+2Fc^2^)/3' was
changed to 'calc'. New tag '_refine_ls_weighting_details' was
created. The value of the new tag was set to
'w=1/[\s^2^(Fo^2^)+(0.1744P)^2^+5.6707P] where P=(Fo^2^+2Fc^2^)/3'.

Automatic conversion script
Id: cif_fix_values 3143 2015-03-26 13:38:13Z robertas 
;
_cod_original_sg_symbol_H-M P-1
_cod_database_code 7050681

loop_
_symmetry_equiv_pos_as_xyz
'x, y, z'
'-x, -y, -z'

loop_
_atom_site_label
_atom_site_type_symbol
_atom_site_fract_x
_atom_site_fract_y
_atom_site_fract_z
_atom_site_U_iso_or_equiv
_atom_site_adp_type
_atom_site_occupancy
_atom_site_calc_flag
_atom_site_refinement_flags
_atom_site_disorder_assembly
_atom_site_disorder_group
Cu1 Cu 0.95567(11) 0.62929(10) 0.68744(9) 0.0612(5) Uani 1 d . . .
Cl1 Cl 1.0328(2) 0.8318(2) 0.7982(2) 0.0675(7) Uani 1 d . . .
O11 O 1.0549(8) 0.7056(6) 0.7896(7) 0.088(2) Uani 1 d . . .
O12 O 1.013(2) 0.8934(19) 0.7009(17) 0.125(3) Uiso 0.542(9) d P A 1
O13 O 1.137(2) 0.8431(19) 0.8277(18) 0.125(3) Uiso 0.542(9) d P A 1
O14 O 0.915(2) 0.8671(19) 0.8694(19) 0.125(3) Uiso 0.542(9) d P A 1
O15 O 0.909(2) 0.889(2) 0.793(2) 0.125(3) Uiso 0.458(9) d P A 2
O16 O 1.050(3) 0.845(2) 0.892(2) 0.125(3) Uiso 0.458(9) d P A 2
O17 O 1.127(2) 0.888(2) 0.732(2) 0.125(3) Uiso 0.458(9) d P A 2
N1A N 1.1070(7) 0.5003(7) 0.6518(6) 0.0562(18) Uani 1 d . . .
C2A C 1.1912(8) 0.5075(7) 0.5636(7) 0.052(2) Uani 1 d . . .
C3A C 1.3010(8) 0.4099(8) 0.5403(7) 0.054(2) Uani 1 d . . .
N4A N 1.3218(8) 0.3095(7) 0.6011(6) 0.064(2) Uani 1 d . . .
C5A C 1.2360(9) 0.3005(8) 0.6900(7) 0.058(2) Uani 1 d . . .
C10A C 1.1293(8) 0.3960(8) 0.7196(7) 0.056(2) Uani 1 d . . .
C21A C 1.1603(8) 0.6178(8) 0.4944(7) 0.056(2) Uani 1 d . . .
C22A C 1.1416(10) 0.6149(10) 0.4007(8) 0.069(3) Uani 1 d . . .
H22A H 1.1423 0.5420 0.3834 0.082 Uiso 1 calc R . .
C23A C 1.1222(12) 0.7180(11) 0.3331(9) 0.081(3) Uani 1 d . . .
H23A H 1.1113 0.7159 0.2701 0.097 Uiso 1 calc R . .
C24A C 1.1197(12) 0.8235(10) 0.3630(11) 0.089(4) Uani 1 d . . .
H24A H 1.1067 0.8935 0.3181 0.107 Uiso 1 calc R . .
C25A C 1.1347(10) 0.8327(10) 0.4526(11) 0.082(3) Uani 1 d . . .
H25A H 1.1296 0.9072 0.4694 0.099 Uiso 1 calc R . .
C26A C 1.1580(9) 0.7286(8) 0.5204(8) 0.064(2) Uani 1 d . . .
H26A H 1.1719 0.7324 0.5819 0.076 Uiso 1 calc R . .
C31A C 1.4032(8) 0.4146(8) 0.4442(7) 0.056(2) Uani 1 d . . .
C32A C 1.4684(9) 0.3082(9) 0.4029(7) 0.064(2) Uani 1 d . . .
H32A H 1.4440 0.2370 0.4327 0.076 Uiso 1 calc R . .
C33A C 1.5672(11) 0.3073(11) 0.3196(8) 0.075(3) Uani 1 d . . .
H33A H 1.6093 0.2359 0.2933 0.090 Uiso 1 calc R . .
C34A C 1.6044(11) 0.4114(12) 0.2747(8) 0.078(3) Uani 1 d . . .
H34A H 1.6733 0.4100 0.2192 0.093 Uiso 1 calc R . .
C35A C 1.5401(10) 0.5176(11) 0.3114(7) 0.071(3) Uani 1 d . . .
H35A H 1.5640 0.5883 0.2792 0.085 Uiso 1 calc R . .
C36A C 1.4395(10) 0.5209(10) 0.3963(8) 0.070(3) Uani 1 d . . .
H36A H 1.3969 0.5932 0.4210 0.084 Uiso 1 calc R . .
N1B N 0.7861(7) 0.7378(6) 0.7077(6) 0.0516(17) Uani 1 d . . .
C2B C 0.7051(8) 0.7414(7) 0.7964(7) 0.0504(19) Uani 1 d . . .
C3B C 0.5973(9) 0.8391(7) 0.8163(7) 0.054(2) Uani 1 d . . .
N4B N 0.5665(7) 0.9294(6) 0.7466(6) 0.0571(18) Uani 1 d . . .
C5B C 0.6440(8) 0.9235(7) 0.6515(7) 0.054(2) Uani 1 d . . .
C10B C 0.7520(8) 0.8310(7) 0.6319(6) 0.051(2) Uani 1 d . . .
C9B C 0.8268(9) 0.8236(9) 0.5331(7) 0.061(2) Uani 1 d . . .
H9B H 0.8988 0.7605 0.5186 0.074 Uiso 1 calc R . .
C8B C 0.7893(10) 0.9132(9) 0.4590(8) 0.068(3) Uani 1 d . . .
H58 H 0.8371 0.9105 0.3937 0.081 Uiso 1 calc R . .
C7B C 0.6828(10) 1.0061(10) 0.4799(8) 0.071(3) Uani 1 d . . .
H7B H 0.6602 1.0656 0.4287 0.085 Uiso 1 calc R . .
C6B C 0.6107(9) 1.0123(9) 0.5735(8) 0.067(3) Uani 1 d . . .
H6B H 0.5386 1.0757 0.5865 0.080 Uiso 1 calc R . .
C21B C 0.7273(8) 0.6280(7) 0.8709(7) 0.054(2) Uani 1 d . . .
C22B C 0.6678(10) 0.5422(8) 0.8654(9) 0.074(3) Uani 1 d . . .
H22B H 0.6207 0.5535 0.8171 0.089 Uiso 1 calc R . .
C23B C 0.6792(12) 0.4366(10) 0.9342(11) 0.088(4) Uani 1 d . . .
H23B H 0.6386 0.3777 0.9321 0.106 Uiso 1 calc R . .
C24B C 0.7497(12) 0.4200(10) 1.0041(9) 0.080(3) Uani 1 d . . .
H24B H 0.7566 0.3503 1.0497 0.096 Uiso 1 calc R . .
C25B C 0.8086(11) 0.5044(9) 1.0069(8) 0.072(3) Uani 1 d . . .
H25B H 0.8581 0.4917 1.0538 0.086 Uiso 1 calc R . .
C26B C 0.7976(9) 0.6099(9) 0.9417(7) 0.063(2) Uani 1 d . . .
H26B H 0.8377 0.6685 0.9457 0.076 Uiso 1 calc R . .
C31B C 0.5061(9) 0.8470(8) 0.9165(7) 0.059(2) Uani 1 d . . .
C32B C 0.3744(10) 0.8734(8) 0.9256(9) 0.073(3) Uani 1 d . . .
H32B H 0.3416 0.8811 0.8696 0.088 Uiso 1 calc R . .
C33B C 0.2901(13) 0.8885(10) 1.0179(13) 0.104(5) Uani 1 d . . .
H33B H 0.2014 0.9041 1.0237 0.125 Uiso 1 calc R . .
C34B C 0.3374(16) 0.8803(12) 1.1013(11) 0.096(4) Uani 1 d . . .
H34B H 0.2805 0.8918 1.1628 0.115 Uiso 1 calc R . .
C35B C 0.4646(15) 0.8560(10) 1.0935(8) 0.089(4) Uani 1 d . . .
H35B H 0.4962 0.8507 1.1496 0.107 Uiso 1 calc R . .
C36B C 0.5512(12) 0.8382(9) 1.0010(8) 0.077(3) Uani 1 d . . .
H36B H 0.6398 0.8202 0.9966 0.092 Uiso 1 calc R . .
C6A C 1.2570(10) 0.1916(9) 0.7594(9) 0.073(3) Uani 1 d . . .
H6B' H 1.3277 0.1280 0.7430 0.088 Uiso 1 calc R . .
C9A C 1.0441(10) 0.3842(9) 0.8119(8) 0.071(3) Uani 1 d . . .
H9B' H 0.9721 0.4459 0.8300 0.085 Uiso 1 calc R . .
C8A C 1.0685(11) 0.2793(9) 0.8758(8) 0.075(3) Uani 1 d . . .
H8A H 1.0139 0.2726 0.9388 0.090 Uiso 1 calc R . .
C7A C 1.1709(12) 0.1838(9) 0.8501(8) 0.080(3) Uani 1 d . . .
H7A H 1.1818 0.1133 0.8946 0.096 Uiso 1 calc R . .

loop_
_atom_site_aniso_label
_atom_site_aniso_U_11
_atom_site_aniso_U_22
_atom_site_aniso_U_33
_atom_site_aniso_U_23
_atom_site_aniso_U_13
_atom_site_aniso_U_12
Cu1 0.0563(7) 0.0584(7) 0.0689(8) -0.0107(5) -0.0147(5) -0.0116(5)
Cl1 0.0688(15) 0.0665(14) 0.0746(17) -0.0112(11) -0.0216(12) -0.0217(11)
O11 0.101(6) 0.060(4) 0.108(6) -0.011(4) -0.037(5) -0.015(4)
N1A 0.052(4) 0.065(4) 0.059(5) -0.007(3) -0.018(3) -0.021(3)
C2A 0.052(5) 0.053(5) 0.063(6) -0.015(4) -0.016(4) -0.022(4)
C3A 0.055(5) 0.051(5) 0.066(6) -0.015(4) -0.015(4) -0.024(4)
N4A 0.063(5) 0.056(4) 0.073(6) -0.013(4) -0.006(4) -0.023(4)
C5A 0.060(5) 0.055(5) 0.062(6) -0.009(4) -0.014(4) -0.014(4)
C10A 0.051(5) 0.053(5) 0.068(6) -0.009(4) -0.016(4) -0.015(4)
C21A 0.048(5) 0.056(5) 0.075(6) -0.020(4) -0.016(4) -0.020(4)
C22A 0.062(6) 0.076(6) 0.083(7) -0.022(5) -0.028(5) -0.021(5)
C23A 0.093(8) 0.092(8) 0.065(7) 0.002(6) -0.024(6) -0.036(6)
C24A 0.078(8) 0.067(7) 0.102(10) 0.018(6) -0.003(6) -0.020(5)
C25A 0.060(6) 0.066(6) 0.127(11) -0.019(7) -0.013(6) -0.028(5)
C26A 0.067(6) 0.055(5) 0.076(7) -0.015(5) -0.014(5) -0.024(4)
C31A 0.048(5) 0.061(5) 0.068(6) -0.021(4) -0.014(4) -0.018(4)
C32A 0.062(6) 0.073(6) 0.063(6) -0.017(5) -0.021(4) -0.016(5)
C33A 0.074(7) 0.083(7) 0.064(7) -0.015(5) -0.015(5) -0.010(5)
C34A 0.067(6) 0.118(9) 0.047(6) -0.013(6) -0.006(4) -0.024(6)
C35A 0.069(6) 0.102(8) 0.053(6) -0.001(5) -0.015(5) -0.042(6)
C36A 0.071(6) 0.080(6) 0.076(7) -0.025(5) -0.016(5) -0.036(5)
N1B 0.051(4) 0.045(4) 0.065(5) -0.002(3) -0.019(3) -0.021(3)
C2B 0.040(4) 0.047(4) 0.069(6) -0.010(4) -0.013(4) -0.016(3)
C3B 0.054(5) 0.047(4) 0.068(6) -0.019(4) -0.016(4) -0.013(4)
N4B 0.047(4) 0.052(4) 0.072(5) -0.013(4) -0.007(3) -0.015(3)
C5B 0.046(5) 0.051(4) 0.070(6) -0.013(4) -0.016(4) -0.014(4)
C10B 0.053(5) 0.056(5) 0.055(5) -0.007(4) -0.012(4) -0.030(4)
C9B 0.061(6) 0.071(6) 0.056(6) -0.015(4) -0.011(4) -0.019(4)
C8B 0.066(6) 0.076(6) 0.069(7) -0.007(5) -0.021(5) -0.026(5)
C7B 0.075(7) 0.079(6) 0.056(6) 0.008(5) -0.019(5) -0.022(5)
C6B 0.059(6) 0.064(5) 0.077(7) -0.002(5) -0.027(5) -0.007(4)
C21B 0.043(4) 0.050(4) 0.070(6) -0.017(4) -0.007(4) -0.013(3)
C22B 0.074(7) 0.055(5) 0.107(9) -0.013(5) -0.038(6) -0.016(5)
C23B 0.084(8) 0.063(6) 0.119(11) 0.001(6) -0.019(7) -0.033(6)
C24B 0.084(8) 0.069(6) 0.079(8) -0.002(5) -0.008(6) -0.022(6)
C25B 0.081(7) 0.073(6) 0.054(6) 0.000(5) -0.017(5) -0.012(5)
C26B 0.063(6) 0.068(6) 0.060(6) -0.016(5) -0.004(4) -0.023(4)
C31B 0.059(6) 0.049(5) 0.073(6) -0.018(4) -0.004(4) -0.022(4)
C32B 0.065(6) 0.057(5) 0.090(8) -0.004(5) -0.006(5) -0.017(4)
C33B 0.074(8) 0.060(6) 0.151(14) -0.019(7) 0.035(8) -0.026(5)
C34B 0.110(11) 0.087(8) 0.078(9) -0.023(7) 0.004(8) -0.019(7)
C35B 0.126(12) 0.073(7) 0.053(7) -0.008(5) -0.011(6) -0.007(7)
C36B 0.087(8) 0.071(6) 0.073(7) -0.023(5) -0.017(6) -0.011(5)
C6A 0.071(6) 0.058(5) 0.084(8) -0.016(5) -0.008(5) -0.008(5)
C9A 0.064(6) 0.061(6) 0.081(8) -0.013(5) -0.009(5) -0.011(5)
C8A 0.087(7) 0.074(6) 0.054(6) -0.007(5) -0.015(5) -0.005(5)
C7A 0.103(9) 0.063(6) 0.066(7) 0.000(5) -0.019(6) -0.013(6)

loop_
_atom_type_symbol
_atom_type_description
_atom_type_scat_dispersion_real
_atom_type_scat_dispersion_imag
_atom_type_scat_source
C C 0.0033 0.0016 'International Tables Vol C Tables 4.2.6.8 and 6.1.1.4'
H H 0.0000 0.0000 'International Tables Vol C Tables 4.2.6.8 and 6.1.1.4'
N N 0.0061 0.0033 'International Tables Vol C Tables 4.2.6.8 and 6.1.1.4'
O O 0.0106 0.0060 'International Tables Vol C Tables 4.2.6.8 and 6.1.1.4'
Cu Cu 0.3201 1.2651 'International Tables Vol C Tables 4.2.6.8 and 6.1.1.4'
Cl Cl 0.1484 0.1585 'International Tables Vol C Tables 4.2.6.8 and 6.1.1.4'

loop_
_geom_angle_atom_site_label_1
_geom_angle_atom_site_label_2
_geom_angle_atom_site_label_3
_geom_angle
_geom_angle_site_symmetry_1
_geom_angle_site_symmetry_3
_geom_angle_publ_flag
N1B Cu1 N1A 166.3(3) . . ?
O15 Cl1 O17 113.9(15) . . ?
O13 Cl1 O14 111.6(13) . . ?
O15 Cl1 O16 107.5(15) . . ?
O17 Cl1 O16 101.0(15) . . ?
O15 Cl1 O11 109.7(11) . . ?
O13 Cl1 O11 106.5(9) . . ?
O17 Cl1 O11 113.6(11) . . ?
O14 Cl1 O11 109.3(9) . . ?
O16 Cl1 O11 110.6(10) . . ?
O13 Cl1 O12 117.7(13) . . ?
O14 Cl1 O12 107.4(13) . . ?
O11 Cl1 O12 103.9(9) . . ?
C2A N1A C10A 118.4(7) . . ?
C2A N1A Cu1 122.1(6) . . ?
C10A N1A Cu1 119.5(6) . . ?
N1A C2A C3A 120.2(8) . . ?
N1A C2A C21A 115.8(8) . . ?
C3A C2A C21A 124.1(8) . . ?
N4A C3A C2A 122.7(8) . . ?
N4A C3A C31A 114.5(8) . . ?
C2A C3A C31A 122.8(8) . . ?
C3A N4A C5A 117.6(8) . . ?
N4A C5A C10A 122.5(8) . . ?
N4A C5A C6A 119.0(8) . . ?
C10A C5A C6A 118.5(8) . . ?
C9A C10A N1A 120.4(8) . . ?
C9A C10A C5A 120.9(8) . . ?
N1A C10A C5A 118.6(8) . . ?
C22A C21A C26A 118.9(9) . . ?
C22A C21A C2A 121.7(8) . . ?
C26A C21A C2A 119.2(8) . . ?
C23A C22A C21A 121.4(10) . . ?
C24A C23A C22A 117.0(11) . . ?
C25A C24A C23A 124.5(11) . . ?
C24A C25A C26A 118.9(10) . . ?
C25A C26A C21A 119.3(10) . . ?
C36A C31A C32A 118.2(9) . . ?
C36A C31A C3A 122.4(8) . . ?
C32A C31A C3A 119.4(8) . . ?
C33A C32A C31A 121.2(10) . . ?
C32A C33A C34A 120.2(10) . . ?
C33A C34A C35A 120.1(10) . . ?
C34A C35A C36A 120.8(10) . . ?
C35A C36A C31A 119.5(10) . . ?
C2B N1B C10B 116.3(7) . . ?
C2B N1B Cu1 122.3(6) . . ?
C10B N1B Cu1 120.6(6) . . ?
N1B C2B C3B 121.7(8) . . ?
N1B C2B C21B 115.6(7) . . ?
C3B C2B C21B 122.4(8) . . ?
N4B C3B C2B 122.5(8) . . ?
N4B C3B C31B 114.6(8) . . ?
C2B C3B C31B 122.9(8) . . ?
C3B N4B C5B 116.9(7) . . ?
C10B C5B N4B 121.2(8) . . ?
C10B C5B C6B 119.5(8) . . ?
N4B C5B C6B 119.3(8) . . ?
C5B C10B N1B 121.2(8) . . ?
C5B C10B C9B 120.3(8) . . ?
N1B C10B C9B 118.4(8) . . ?
C8B C9B C10B 117.7(9) . . ?
C7B C8B C9B 121.4(10) . . ?
C6B C7B C8B 120.9(9) . . ?
C7B C6B C5B 120.1(9) . . ?
C22B C21B C26B 120.2(9) . . ?
C22B C21B C2B 115.1(8) . . ?
C26B C21B C2B 124.7(8) . . ?
C21B C22B C23B 118.7(11) . . ?
C24B C23B C22B 120.4(11) . . ?
C25B C24B C23B 119.8(11) . . ?
C24B C25B C26B 121.4(11) . . ?
C21B C26B C25B 119.6(10) . . ?
C32B C31B C36B 118.2(9) . . ?
C32B C31B C3B 120.8(9) . . ?
C36B C31B C3B 120.8(9) . . ?
C31B C32B C33B 120.4(13) . . ?
C34B C33B C32B 120.4(13) . . ?
C35B C34B C33B 119.9(12) . . ?
C34B C35B C36B 120.4(12) . . ?
C31B C36B C35B 120.7(12) . . ?
C7A C6A C5A 118.8(9) . . ?
C8A C9A C10A 118.6(9) . . ?
C9A C8A C7A 122.5(10) . . ?
C6A C7A C8A 120.7(10) . . ?

loop_
_geom_bond_atom_site_label_1
_geom_bond_atom_site_label_2
_geom_bond_distance
_geom_bond_site_symmetry_2
_geom_bond_publ_flag
Cu1 N1B 1.933(7) . ?
Cu1 N1A 1.942(8) . ?
Cl1 O15 1.36(3) . ?
Cl1 O13 1.37(2) . ?
Cl1 O17 1.41(3) . ?
Cl1 O14 1.43(2) . ?
Cl1 O16 1.43(3) . ?
Cl1 O11 1.453(8) . ?
Cl1 O12 1.45(2) . ?
N1A C2A 1.338(11) . ?
N1A C10A 1.397(11) . ?
C2A C3A 1.431(12) . ?
C2A C21A 1.468(13) . ?
C3A N4A 1.309(12) . ?
C3A C31A 1.512(13) . ?
N4A C5A 1.355(12) . ?
C5A C10A 1.414(12) . ?
C5A C6A 1.445(14) . ?
C10A C9A 1.389(13) . ?
C21A C22A 1.395(14) . ?
C21A C26A 1.407(12) . ?
C22A C23A 1.382(15) . ?
C23A C24A 1.373(18) . ?
C24A C25A 1.342(18) . ?
C25A C26A 1.396(16) . ?
C31A C36A 1.398(14) . ?
C31A C32A 1.403(12) . ?
C32A C33A 1.368(14) . ?
C33A C34A 1.371(16) . ?
C34A C35A 1.372(16) . ?
C35A C36A 1.393(14) . ?
N1B C2B 1.325(11) . ?
N1B C10B 1.410(11) . ?
C2B C3B 1.412(11) . ?
C2B C21B 1.521(12) . ?
C3B N4B 1.325(12) . ?
C3B C31B 1.497(13) . ?
N4B C5B 1.382(12) . ?
C5B C10B 1.377(12) . ?
C5B C6B 1.402(13) . ?
C10B C9B 1.417(13) . ?
C9B C8B 1.381(14) . ?
C8B C7B 1.372(14) . ?
C7B C6B 1.346(14) . ?
C21B C22B 1.368(12) . ?
C21B C26B 1.371(13) . ?
C22B C23B 1.406(15) . ?
C23B C24B 1.364(17) . ?
C24B C25B 1.337(15) . ?
C25B C26B 1.379(14) . ?
C31B C32B 1.377(14) . ?
C31B C36B 1.382(15) . ?
C32B C33B 1.390(17) . ?
C33B C34B 1.38(2) . ?
C34B C35B 1.332(19) . ?
C35B C36B 1.406(16) . ?
C6A C7A 1.373(15) . ?
C9A C8A 1.374(14) . ?
C8A C7A 1.378(14) . ?
